data_7005612
loop_
_publ_author_name
'Femoni, Cristina'
'Iapalucci, Maria Carmela'
'Longoni, Giuliano'
'Zacchini, Stefano'
'Zazzaroni, Enrico'

_publ_section_title
;
 Synthesis and X-ray structure of the [{Fe3(CO)9(micro3-O)}2H]3-
 trianion: dimerization of a metal carbonyl cluster via formation of an
 exceptionally short hydrogen bond.
;
_journal_issue 25
_journal_name_full 'Dalton transactions (Cambridge, England : 2003)'
_journal_page_first 2644
_journal_page_last 2651
_journal_paper_doi 10.1039/b703628k
_journal_year 2007
_chemical_formula_sum 'C42 H61 Fe6 N3 O20'
_chemical_formula_weight 1263.04
_chemical_name_systematic
;
?
;
_space_group_IT_number 206
_symmetry_cell_setting cubic
_symmetry_space_group_name_Hall '-I 2b 2c 3'
_symmetry_space_group_name_H-M 'I a -3'
_atom_sites_solution_hydrogens geom
_atom_sites_solution_primary direct
_atom_sites_solution_secondary difmap
_audit_creation_method SHELXL-97
_cell_angle_alpha 90.00
_cell_angle_beta 90.00
_cell_angle_gamma 90.00
_cell_formula_units_Z 8
_cell_length_a 22.1927(17)
_cell_length_b 22.1927(17)
_cell_length_c 22.1927(17)
_cell_measurement_reflns_used 688
_cell_measurement_temperature 295(2)
_cell_measurement_theta_max 15.482
_cell_measurement_theta_min 2.2475
_cell_volume 10930.3(15)
_computing_structure_refinement 'SHELXL-97 (Sheldrick, 1997)'
_computing_structure_solution 'SHELXS-97 (Sheldrick, 1990)'
_diffrn_ambient_temperature 295(2)
_diffrn_measured_fraction_theta_full 1.000
_diffrn_measured_fraction_theta_max 1.000
_diffrn_measurement_device_type 'CCD area detector'
_diffrn_measurement_method 'phi and omega scans'
_diffrn_radiation_monochromator graphite
_diffrn_radiation_source 'fine-focus sealed tube'
_diffrn_radiation_type MoK\a
_diffrn_radiation_wavelength 0.71073
_diffrn_reflns_av_R_equivalents 0.2068
_diffrn_reflns_av_sigmaI/netI 0.0582
_diffrn_reflns_limit_h_max 26
_diffrn_reflns_limit_h_min -26
_diffrn_reflns_limit_k_max 26
_diffrn_reflns_limit_k_min -26
_diffrn_reflns_limit_l_max 26
_diffrn_reflns_limit_l_min -24
_diffrn_reflns_number 44478
_diffrn_reflns_theta_full 25.03
_diffrn_reflns_theta_max 25.03
_diffrn_reflns_theta_min 1.84
_exptl_absorpt_coefficient_mu 1.623
_exptl_absorpt_correction_T_max 0.7929
_exptl_absorpt_correction_T_min 0.7269
_exptl_absorpt_correction_type empirical
_exptl_crystal_colour red
_exptl_crystal_density_diffrn 1.535
_exptl_crystal_density_method 'not measured'
_exptl_crystal_description cube
_exptl_crystal_F_000 5200
_exptl_crystal_size_max 0.21
_exptl_crystal_size_mid 0.18
_exptl_crystal_size_min 0.15
_refine_diff_density_max 0.370
_refine_diff_density_min -0.311
_refine_diff_density_rms 0.073
_refine_ls_extinction_method none
_refine_ls_goodness_of_fit_ref 1.012
_refine_ls_hydrogen_treatment constr
_refine_ls_matrix_type full
_refine_ls_number_parameters 110
_refine_ls_number_reflns 1626
_refine_ls_number_restraints 0
_refine_ls_restrained_S_all 1.012
_refine_ls_R_factor_all 0.0958
_refine_ls_R_factor_gt 0.0505
_refine_ls_shift/su_max 0.000
_refine_ls_shift/su_mean 0.000
_refine_ls_structure_factor_coef Fsqd
_refine_ls_weighting_details 'calc w=1/[\s^2^(Fo^2^)+(0.0264P)^2^+41.2330P] where P=(Fo^2^+2Fc^2^)/3'
_refine_ls_weighting_scheme calc
_refine_ls_wR_factor_gt 0.0849
_refine_ls_wR_factor_ref 0.1010
_reflns_number_gt 1062
_reflns_number_total 1626
_reflns_threshold_expression >2sigma(I)
_cod_data_source_file b703628k.txt
_cod_data_source_block ia-3
_cod_original_sg_symbol_H-M Ia-3
_cod_database_code 7005612

loop_
_symmetry_equiv_pos_as_xyz
'x, y, z'
'-x+1/2, -y, z+1/2'
'-x, y+1/2, -z+1/2'
'x+1/2, -y+1/2, -z'
'z, x, y'
'z+1/2, -x+1/2, -y'
'-z+1/2, -x, y+1/2'
'-z, x+1/2, -y+1/2'
'y, z, x'
'-y, z+1/2, -x+1/2'
'y+1/2, -z+1/2, -x'
'-y+1/2, -z, x+1/2'
'x+1/2, y+1/2, z+1/2'
'-x+1, -y+1/2, z+1'
'-x+1/2, y+1, -z+1'
'x+1, -y+1, -z+1/2'
'z+1/2, x+1/2, y+1/2'
'z+1, -x+1, -y+1/2'
'-z+1, -x+1/2, y+1'
'-z+1/2, x+1, -y+1'
'y+1/2, z+1/2, x+1/2'
'-y+1/2, z+1, -x+1'
'y+1, -z+1, -x+1/2'
'-y+1, -z+1/2, x+1'
'-x, -y, -z'
'x-1/2, y, -z-1/2'
'x, -y-1/2, z-1/2'
'-x-1/2, y-1/2, z'
'-z, -x, -y'
'-z-1/2, x-1/2, y'
'z-1/2, x, -y-1/2'
'z, -x-1/2, y-1/2'
'-y, -z, -x'
'y, -z-1/2, x-1/2'
'-y-1/2, z-1/2, x'
'y-1/2, z, -x-1/2'
'-x+1/2, -y+1/2, -z+1/2'
'x, y+1/2, -z'
'x+1/2, -y, z'
'-x, y, z+1/2'
'-z+1/2, -x+1/2, -y+1/2'
'-z, x, y+1/2'
'z, x+1/2, -y'
'z+1/2, -x, y'
'-y+1/2, -z+1/2, -x+1/2'
'y+1/2, -z, x'
'-y, z, x+1/2'
'y, z+1/2, -x'

loop_
_atom_site_label
_atom_site_type_symbol
_atom_site_fract_x
_atom_site_fract_y
_atom_site_fract_z
_atom_site_U_iso_or_equiv
_atom_site_adp_type
_atom_site_occupancy
_atom_site_symmetry_multiplicity
_atom_site_calc_flag
_atom_site_refinement_flags
_atom_site_disorder_assembly
_atom_site_disorder_group
Fe1 Fe 0.13734(3) 0.22807(3) 0.19533(3) 0.0383(2) Uani 1 1 d . . .
C1 C 0.1000(2) 0.2444(2) 0.2642(2) 0.0526(14) Uani 1 1 d . . .
O1 O 0.0755(2) 0.25516(19) 0.30861(18) 0.0816(13) Uani 1 1 d . . .
C2 C 0.0788(2) 0.1888(2) 0.1608(2) 0.0471(13) Uani 1 1 d . . .
O2 O 0.04021(18) 0.16259(19) 0.13648(18) 0.0731(12) Uani 1 1 d . . .
C3 C 0.1289(2) 0.2986(2) 0.1585(2) 0.0464(13) Uani 1 1 d . . .
O3 O 0.12024(18) 0.34390(17) 0.13432(19) 0.0737(12) Uani 1 1 d . . .
O4 O 0.21895(12) 0.21895(12) 0.21895(12) 0.0374(13) Uani 1 3 d S . .
H4 H 0.2500 0.2500 0.2500 0.045 Uiso 1 6 d S . .
N1 N 0.9743(2) 0.0000 0.2500 0.0406(14) Uani 1 2 d S . .
C4 C 0.9335(2) -0.0109(3) 0.3034(2) 0.0589(15) Uani 1 1 d . . .
H4A H 0.9069 0.0234 0.3078 0.071 Uiso 1 1 calc R . .
H4B H 0.9087 -0.0459 0.2950 0.071 Uiso 1 1 calc R . .
C5 C 0.9658(3) -0.0210(3) 0.3625(3) 0.0756(18) Uani 1 1 d . . .
H5A H 0.9932 -0.0542 0.3585 0.113 Uiso 1 1 calc R . .
H5B H 0.9369 -0.0299 0.3934 0.113 Uiso 1 1 calc R . .
H5C H 0.9878 0.0147 0.3732 0.113 Uiso 1 1 calc R . .
C6 C 1.0146(2) 0.0534(2) 0.2609(2) 0.0507(14) Uani 1 1 d . . .
H6A H 1.0393 0.0596 0.2254 0.061 Uiso 1 1 calc R . .
H6B H 1.0414 0.0439 0.2941 0.061 Uiso 1 1 calc R . .
C7 C 0.9824(3) 0.1118(2) 0.2753(3) 0.0725(18) Uani 1 1 d . . .
H7A H 0.9601 0.1249 0.2406 0.109 Uiso 1 1 calc R . .
H7B H 1.0114 0.1420 0.2860 0.109 Uiso 1 1 calc R . .
H7C H 0.9552 0.1056 0.3084 0.109 Uiso 1 1 calc R . .

loop_
_atom_site_aniso_label
_atom_site_aniso_U_11
_atom_site_aniso_U_22
_atom_site_aniso_U_33
_atom_site_aniso_U_23
_atom_site_aniso_U_13
_atom_site_aniso_U_12
Fe1 0.0367(4) 0.0389(4) 0.0393(4) -0.0018(3) -0.0001(3) 0.0023(3)
C1 0.056(3) 0.053(3) 0.049(4) -0.005(3) 0.005(3) 0.008(3)
O1 0.103(3) 0.080(3) 0.062(3) -0.006(2) 0.029(3) 0.016(3)
C2 0.040(3) 0.054(3) 0.047(3) 0.008(3) 0.000(3) 0.001(3)
O2 0.065(3) 0.080(3) 0.074(3) 0.009(2) -0.020(2) -0.028(2)
C3 0.044(3) 0.048(3) 0.047(3) 0.001(3) 0.001(2) 0.004(3)
O3 0.084(3) 0.050(3) 0.087(3) 0.015(2) -0.004(2) 0.013(2)
O4 0.0374(13) 0.0374(13) 0.0374(13) -0.0045(14) -0.0045(14) -0.0045(14)
N1 0.027(3) 0.043(3) 0.051(3) 0.000(3) 0.000 0.000
C4 0.045(3) 0.063(4) 0.069(4) -0.004(3) 0.016(3) -0.009(3)
C5 0.097(5) 0.074(4) 0.056(4) 0.001(3) 0.010(4) 0.000(4)
C6 0.045(3) 0.044(3) 0.063(4) -0.004(3) 0.001(3) -0.010(2)
C7 0.084(5) 0.047(3) 0.087(5) -0.015(3) 0.009(4) -0.002(3)

loop_
_atom_type_symbol
_atom_type_description
_atom_type_scat_dispersion_real
_atom_type_scat_dispersion_imag
_atom_type_scat_source
C C 0.0033 0.0016 'International Tables Vol C Tables 4.2.6.8 and 6.1.1.4'
N N 0.0061 0.0033 'International Tables Vol C Tables 4.2.6.8 and 6.1.1.4'
O O 0.0106 0.0060 'International Tables Vol C Tables 4.2.6.8 and 6.1.1.4'
Fe Fe 0.3463 0.8444 'International Tables Vol C Tables 4.2.6.8 and 6.1.1.4'
H H 0.0000 0.0000 'International Tables Vol C Tables 4.2.6.8 and 6.1.1.4'

loop_
_geom_angle_atom_site_label_1
_geom_angle_atom_site_label_2
_geom_angle_atom_site_label_3
_geom_angle
_geom_angle_site_symmetry_1
_geom_angle_site_symmetry_3
_geom_angle_publ_flag
C2 Fe1 C1 97.6(2) . . ?
C2 Fe1 C3 99.2(2) . . ?
C1 Fe1 C3 99.6(2) . . ?
C2 Fe1 O4 141.3(2) . . ?
C1 Fe1 O4 103.26(18) . . ?
C3 Fe1 O4 108.78(17) . . ?
C2 Fe1 Fe1 103.23(16) . 9 ?
C1 Fe1 Fe1 151.51(17) . 9 ?
C3 Fe1 Fe1 96.01(16) . 9 ?
O4 Fe1 Fe1 48.81(8) . 9 ?
C2 Fe1 Fe1 96.27(16) . 5 ?
C1 Fe1 Fe1 98.87(17) . 5 ?
C3 Fe1 Fe1 154.02(16) . 5 ?
O4 Fe1 Fe1 48.81(8) . 5 ?
Fe1 Fe1 Fe1 60.0 9 5 ?
O1 C1 Fe1 179.5(6) . . ?
O2 C2 Fe1 178.6(5) . . ?
O3 C3 Fe1 176.4(5) . . ?
Fe1 O4 Fe1 82.37(16) 9 5 ?
Fe1 O4 Fe1 82.37(16) 9 . ?
Fe1 O4 Fe1 82.37(16) 5 . ?
Fe1 O4 H4 130.50(11) 9 . ?
Fe1 O4 H4 130.50(11) 5 . ?
Fe1 O4 H4 130.50(11) . . ?
C6 N1 C6 107.1(5) . 16_445 ?
C6 N1 C4 110.8(3) . 16_445 ?
C6 N1 C4 110.9(3) 16_445 16_445 ?
C6 N1 C4 110.9(3) . . ?
C6 N1 C4 110.8(3) 16_445 . ?
C4 N1 C4 106.4(5) 16_445 . ?
C5 C4 N1 114.9(4) . . ?
C5 C4 H4A 108.5 . . ?
N1 C4 H4A 108.5 . . ?
C5 C4 H4B 108.5 . . ?
N1 C4 H4B 108.5 . . ?
H4A C4 H4B 107.5 . . ?
C4 C5 H5A 109.5 . . ?
C4 C5 H5B 109.5 . . ?
H5A C5 H5B 109.5 . . ?
C4 C5 H5C 109.5 . . ?
H5A C5 H5C 109.5 . . ?
H5B C5 H5C 109.5 . . ?
N1 C6 C7 115.3(4) . . ?
N1 C6 H6A 108.4 . . ?
C7 C6 H6A 108.4 . . ?
N1 C6 H6B 108.4 . . ?
C7 C6 H6B 108.4 . . ?
H6A C6 H6B 107.5 . . ?
C6 C7 H7A 109.5 . . ?
C6 C7 H7B 109.5 . . ?
H7A C7 H7B 109.5 . . ?
C6 C7 H7C 109.5 . . ?
H7A C7 H7C 109.5 . . ?
H7B C7 H7C 109.5 . . ?

loop_
_geom_bond_atom_site_label_1
_geom_bond_atom_site_label_2
_geom_bond_distance
_geom_bond_site_symmetry_2
_geom_bond_publ_flag
Fe1 C2 1.743(5) . ?
Fe1 C1 1.776(5) . ?
Fe1 C3 1.776(5) . ?
Fe1 O4 1.896(3) . ?
Fe1 Fe1 2.4976(11) 9 ?
Fe1 Fe1 2.4976(11) 5 ?
C1 O1 1.151(5) . ?
C2 O2 1.166(6) . ?
C3 O3 1.156(6) . ?
O4 Fe1 1.896(3) 9 ?
O4 Fe1 1.896(3) 5 ?
O4 H4 1.193(5) . ?
N1 C6 1.505(5) . ?
N1 C6 1.505(5) 16_445 ?
N1 C4 1.511(5) 16_445 ?
N1 C4 1.511(5) . ?
C4 C5 1.511(7) . ?
C4 H4A 0.9700 . ?
C4 H4B 0.9700 . ?
C5 H5A 0.9600 . ?
C5 H5B 0.9600 . ?
C5 H5C 0.9600 . ?
C6 C7 1.514(6) . ?
C6 H6A 0.9700 . ?
C6 H6B 0.9700 . ?
C7 H7A 0.9600 . ?
C7 H7B 0.9600 . ?
C7 H7C 0.9600 . ?

loop_
_geom_torsion_atom_site_label_1
_geom_torsion_atom_site_label_2
_geom_torsion_atom_site_label_3
_geom_torsion_atom_site_label_4
_geom_torsion
_geom_torsion_site_symmetry_1
_geom_torsion_site_symmetry_2
_geom_torsion_site_symmetry_3
_geom_torsion_site_symmetry_4
_geom_torsion_publ_flag
C2 Fe1 C1 O1 -60(83) . . . . ?
C3 Fe1 C1 O1 41(83) . . . . ?
O4 Fe1 C1 O1 153(100) . . . . ?
Fe1 Fe1 C1 O1 163(100) 9 . . . ?
Fe1 Fe1 C1 O1 -158(100) 5 . . . ?
C1 Fe1 C2 O2 167(100) . . . . ?
C3 Fe1 C2 O2 66(20) . . . . ?
O4 Fe1 C2 O2 -71(20) . . . . ?
Fe1 Fe1 C2 O2 -33(20) 9 . . . ?
Fe1 Fe1 C2 O2 -93(20) 5 . . . ?
C2 Fe1 C3 O3 29(8) . . . . ?
C1 Fe1 C3 O3 -70(8) . . . . ?
O4 Fe1 C3 O3 -178(100) . . . . ?
Fe1 Fe1 C3 O3 134(8) 9 . . . ?
Fe1 Fe1 C3 O3 155(7) 5 . . . ?
C2 Fe1 O4 Fe1 52.7(3) . . . 9 ?
C1 Fe1 O4 Fe1 173.52(19) . . . 9 ?
C3 Fe1 O4 Fe1 -81.3(2) . . . 9 ?
Fe1 Fe1 O4 Fe1 83.27(13) 5 . . 9 ?
C2 Fe1 O4 Fe1 -30.6(3) . . . 5 ?
C1 Fe1 O4 Fe1 90.2(2) . . . 5 ?
C3 Fe1 O4 Fe1 -164.61(17) . . . 5 ?
Fe1 Fe1 O4 Fe1 -83.27(13) 9 . . 5 ?
C6 N1 C4 C5 -57.5(5) . . . . ?
C6 N1 C4 C5 61.2(5) 16_445 . . . ?
C4 N1 C4 C5 -178.1(6) 16_445 . . . ?
C6 N1 C6 C7 -177.8(6) 16_445 . . . ?
C4 N1 C6 C7 61.2(6) 16_445 . . . ?
C4 N1 C6 C7 -56.8(6) . . . . ?
